data_2011856
loop_
_publ_author_name
'Yatsenko, A. V.'
'Paseshnichenko, K. A.'
'Chernyshev, V. V.'
'Schenk, H.'

_publ_section_title
;
 Sodium 4-(2-pyridinyldiazenyl)resorcinolate monohydrate and ammonium
 2,4-dinitro-1-naphthalenolate from powder diffraction data
;
_journal_issue 4
_journal_name_full 'Acta Crystallographica Section C'
_journal_page_first 397
_journal_page_last 399
_journal_paper_doi 10.1107/S0108270101000014
_journal_volume 57
_journal_year 2001
_chemical_formula_iupac 'Na(C11 H8 N3 O2 ) , H2 O '
_chemical_formula_moiety 'C11 H8 N3 O2 1-, Na 1+, O H2'
_chemical_formula_sum 'C11 H10 N3 Na O3'
_chemical_formula_weight 255.21
_chemical_name_common 4-(2-pyridylazo)-resorcinol
_chemical_name_systematic
;
sodium 4-(2-pyridinylazo)-1,3-benzenediolate monohydrate
;
_space_group_IT_number 14
_symmetry_cell_setting monoclinic
_symmetry_space_group_name_Hall '-P 2ybc'
_symmetry_space_group_name_H-M 'P 1 21/c 1'
_cell_angle_alpha 90.0
_cell_angle_beta 117.380(10)
_cell_angle_gamma 90.0
_cell_formula_units_Z 4
_cell_length_a 16.703(3)
_cell_length_b 3.6340(10)
_cell_length_c 20.248(3)
_cell_measurement_reflns_used 56
_cell_measurement_temperature 295(2)
_cell_measurement_theta_max 32.1
_cell_measurement_theta_min 3.0
_cell_volume 1091.3(4)
_computing_cell_refinement 'LSPAID (Visser, 1986)'
_computing_data_collection 'home-written program'
_computing_molecular_graphics 'PLUTON (Spek, 1992)'
_computing_publication_material 'PARST (Nardelli, 1983)'
_computing_structure_refinement MRIA
_computing_structure_solution 'MRIA (Zlokazov & Chernyshev, 1992)'
_diffrn_ambient_temperature 295(2)
_diffrn_measurement_device_type ' DRON-3M diffractometer (Burevestnik, Russia)'
_diffrn_radiation_monochromator 'Ni filtered'
_diffrn_radiation_type CuK\a
_diffrn_radiation_wavelength 1.5418
_diffrn_reflns_limit_h_max 12
_diffrn_reflns_limit_h_min 0
_diffrn_reflns_limit_k_max 2
_diffrn_reflns_limit_k_min 0
_diffrn_reflns_limit_l_max 15
_diffrn_reflns_limit_l_min -15
_exptl_absorpt_coefficient_mu 1.31
_exptl_absorpt_correction_type none
_exptl_crystal_density_diffrn 1.553
_exptl_crystal_density_method 'not measured'
_exptl_crystal_F_000 528
_refine_diff_density_max .6
_refine_diff_density_min -.8
_refine_ls_extinction_method none
_refine_ls_goodness_of_fit_all 2.14
_refine_ls_hydrogen_treatment noref
_refine_ls_matrix_type fullcycle
_refine_ls_number_constraints 0
_refine_ls_number_parameters 104
_refine_ls_number_restraints 10
_refine_ls_shift/su_max .045
_refine_ls_shift/su_mean .007
_refine_ls_structure_factor_coef Inet
_refine_ls_weighting_scheme sigma
_cod_data_source_file br1310.cif
_cod_data_source_block I
_cod_depositor_comments
;
 Marking attached hydrogen atoms.

 Antanas Vaitkus,
 2017-08-09
;
_cod_original_cell_volume 1091.4(5)
_cod_original_sg_symbol_H-M 'P 21/c'
_cod_database_code 2011856

loop_
_symmetry_equiv_pos_as_xyz
'x, y, z'
'-x, 1/2+y, 1/2-z'
'-x, -y, -z'
'x, 1/2-y, 1/2+z'

loop_
_atom_site_label
_atom_site_fract_x
_atom_site_fract_y
_atom_site_fract_z
_atom_site_U_iso_or_equiv
_atom_site_thermal_displace_type
_atom_site_occupancy
_atom_site_type_symbol
_atom_site_attached_hydrogens
Na .5465(3) .4571(16) .4216(3) .030(2) Uiso 1 Na 0
O1 .5688(4) .491(2) .1151(3) .037(2) Uiso 1 O 0
O2 .6156(5) -.086(2) .5105(4) .049(3) Uiso 1 O 2
O3 .6297(4) .293(2) .3663(4) .037(2) Uiso 1 O 0
N1 .8041(6) -.026(3) .3980(4) .037(2) Uiso 1 N 0
N2 .7808(5) .015(2) .4499(4) .037(2) Uiso 1 N 0
N8 .8107(5) -.1700(10) .5631(5) .041(2) Uiso 1 N 0
C1 .6184(5) .372(3) .1784(4) .024(2) Uiso 1 C 0
C2 .5986(5) .392(2) .2400(4) .024(2) Uiso 1 C 0
C3 .6565(5) .256(3) .3101(4) .024(2) Uiso 1 C 0
C4 .7464(5) .106(2) .3293(4) .024(2) Uiso 1 C 0
C5 .7669(5) .105(3) .2684(4) .024(2) Uiso 1 C 0
C6 .7068(5) .221(2) .1967(4) .024(2) Uiso 1 C 0
C7 .8398(6) -.149(2) .5127(4) .041(2) Uiso 1 C 0
C9 .8672(6) -.287(2) .6336(5) .041(2) Uiso 1 C 0
C10 .9575(6) -.400(2) .6573(4) .041(2) Uiso 1 C 0
C11 .9839(6) -.360(3) .6047(5) .041(2) Uiso 1 C 0
C12 .9302(5) -.220(2) .5343(4) .041(2) Uiso 1 C 0
H3 .6862 .1840 .4123 .051 Uiso 1 H 0
H17 .5349 .5146 .2316 .051 Uiso 1 H 0
H18 .7260 .2099 .1525 .051 Uiso 1 H 0
H19 .8321 -.0187 .2766 .051 Uiso 1 H 0
H20 .8350 -.3304 .6687 .051 Uiso 1 H 0
H21 .9948 -.5114 .7136 .051 Uiso 1 H 0
H22 1.0558 -.4295 .6181 .051 Uiso 1 H 0
H23 .9574 -.1865 .4954 .051 Uiso 1 H 0

loop_
_atom_type_symbol
_atom_type_description
_atom_type_scat_dispersion_real
_atom_type_scat_dispersion_imag
_atom_type_scat_source
Na Na .129 .124 'International Tables for X-Ray Crystallography (Vol. IV)'
O O .047 .032 'International Tables for X-Ray Crystallography (Vol. IV)'
N N .029 .018 'International Tables for X-Ray Crystallography (Vol. IV)'
C C .017 .009 'International Tables for X-Ray Crystallography (Vol. IV)'
H H .000 .000 'International Tables for X-Ray Crystallography (Vol. IV)'

loop_
_geom_angle_atom_site_label_1
_geom_angle_atom_site_label_2
_geom_angle_atom_site_label_3
_geom_angle_site_symmetry_1
_geom_angle_site_symmetry_3
_geom_angle
_geom_angle_publ_flag
Na O2 N8 1_555 1_555 114.0(10) yes
Na O2 Na 1_555 1_545 96.0(8) yes
Na O2 O1 1_555 4_555 105.0(10) yes
N8 O2 Na 1_555 1_545 106.0(10) yes
N8 O2 O1 1_555 4_555 115.0(10) yes
Na O2 O1 1_545 4_555 120.0(10) yes
C3 O3 H3 . . 101 no
N2 N1 C4 . . 117.0(7) no
N1 N2 H3 . . 106 no
N1 N2 C7 . . 111.0(7) no
C7 N8 C9 . . 120.3(8) no
O1 C1 C6 . . 120.8(8) no
O1 C1 C2 . . 124.8(7) no
C2 C1 C6 . . 114.2(8) no
C1 C2 H17 . . 119 no
C1 C2 C3 . . 122.8(7) no
C3 C2 H17 . . 118 no
O3 C3 C2 . . 117.5(7) no
C2 C3 C4 . . 123.1(7) no
O3 C3 C4 . . 119.2(8) no
N1 C4 C3 . . 123.8(8) no
C3 C4 C5 . . 113.3(8) no
N1 C4 C5 . . 122.9(7) no
C4 C5 H19 . . 119 no
C4 C5 C6 . . 123.7(7) no
C6 C5 H19 . . 117 no
C1 C6 C5 . . 122.6(7) no
C5 C6 H18 . . 120 no
C1 C6 H18 . . 117 no
N2 C7 N8 . . 112.9(7) no
N8 C7 C12 . . 118.6(9) no
N2 C7 C12 . . 126.9(8) no
N8 C9 H20 . . 115 no
N8 C9 C10 . . 124.0(8) no
C10 C9 H20 . . 121 no
C9 C10 H21 . . 118 no
C9 C10 C11 . . 112.9(10) no
C11 C10 H21 . . 129 no
C10 C11 H22 . . 119 no
C10 C11 C12 . . 124.5(8) no
C12 C11 H22 . . 116 no
C7 C12 C11 . . 119.2(8) no
C11 C12 H23 . . 120 no
C7 C12 H23 . . 120 no

loop_
_geom_bond_atom_site_label_1
_geom_bond_atom_site_label_2
_geom_bond_site_symmetry_2
_geom_bond_distance
_geom_bond_publ_flag
Na O2 1_555 2.561(13) yes
Na O3 1_555 2.231(11) yes
Na O2 1_565 2.328(13) yes
Na O1 2_645 2.411(11) yes
Na O1 2_655 2.590(12) yes
O2 N8 1_555 2.942(15) yes
O2 O1 4_555 2.596(14) yes
O1 C1 . 1.240(9) no
O3 C3 . 1.407(13) no
O3 H3 . 1.053 no
N1 N2 . 1.287(14) no
N1 C4 . 1.365(10) no
N2 C7 . 1.338(9) no
N8 C7 . 1.317(16) no
N8 C9 . 1.368(11) no
C1 C2 . 1.432(14) no
C1 C6 . 1.454(12) no
C2 C3 . 1.390(9) no
C2 H17 . 1.094 no
C3 C4 . 1.471(12) no
C4 C5 . 1.423(14) no
C5 C6 . 1.397(9) no
C5 H19 . 1.117 no
C6 H18 . 1.081 no
C7 C12 . 1.391(13) no
C9 C10 . 1.417(13) no
C9 H20 . 1.081 no
C10 C11 . 1.336(16) no
C10 H21 . 1.095 no
C11 C12 . 1.384(11) no
C11 H22 . 1.131 no
C12 H23 . 1.083 no
